data_4082165
loop_
_publ_author_name
'Nakajima, Takayuki'
'Fukushima, Yuki'
'Tsuji, Minori'
'Hamada, Naoko'
'Kure, Bunsho'
'Tanase, Tomoaki'

_publ_section_title
;
 Configurational Isomerization of Dinuclear Iridium and Rhodium Complexes
 with a Series of NPPN Ligands, 2-PyCH2(Ph)P(CH2)nP(Ph)CH2-2-Py (Py =
 Pyridyl,n= 2--4)
;
_journal_issue 24
_journal_name_full Organometallics
_journal_page_first 7470
_journal_paper_doi 10.1021/om400965j
_journal_volume 32
_journal_year 2013
_chemical_formula_moiety 'C28 H36 B2 N2 P2 '
_chemical_formula_sum 'C28 H36 B2 N2 P2'
_chemical_formula_weight 484.17
_space_group_IT_number 2
_symmetry_cell_setting triclinic
_symmetry_Int_Tables_number 2
_symmetry_space_group_name_Hall '-P 1'
_symmetry_space_group_name_H-M 'P -1'
_cell_angle_alpha 84.066(18)
_cell_angle_beta 89.81(2)
_cell_angle_gamma 68.865(15)
_cell_formula_units_Z 2
_cell_length_a 9.344(4)
_cell_length_b 12.029(6)
_cell_length_c 13.430(8)
_cell_measurement_reflns_used 3670
_cell_measurement_temperature 223.1
_cell_measurement_theta_max 27.5
_cell_measurement_theta_min 3.1
_cell_volume 1399.5(13)
_computing_cell_refinement CrystalClear
_computing_data_collection CrystalClear
_computing_data_reduction CrystalStructure
_computing_publication_material 'CrystalStructure 3.8'
_computing_structure_refinement CRYSTALS
_computing_structure_solution SIR92
_diffrn_ambient_temperature 223
_diffrn_detector_area_resol_mean 7.31
_diffrn_measured_fraction_theta_full 0.928
_diffrn_measured_fraction_theta_max 0.958
_diffrn_measurement_device_type 'Rigaku Mercury'
_diffrn_measurement_method \w
_diffrn_radiation_type 'Mo K\a'
_diffrn_radiation_wavelength 0.71070
_diffrn_reflns_av_R_equivalents 0.035
_diffrn_reflns_limit_h_max 10
_diffrn_reflns_limit_h_min -12
_diffrn_reflns_limit_k_max 15
_diffrn_reflns_limit_k_min -15
_diffrn_reflns_limit_l_max 15
_diffrn_reflns_limit_l_min -17
_diffrn_reflns_number 10806
_diffrn_reflns_theta_full 27.48
_diffrn_reflns_theta_max 27.48
_exptl_absorpt_coefficient_mu 0.174
_exptl_absorpt_correction_T_max 0.981
_exptl_absorpt_correction_T_min 0.799
_exptl_absorpt_correction_type multi-scan
_exptl_absorpt_process_details 'Jacobson, R. (1998) Private communication'
_exptl_crystal_colour colorless
_exptl_crystal_density_diffrn 1.149
_exptl_crystal_density_method 'not measured'
_exptl_crystal_description needle
_exptl_crystal_F_000 516.00
_exptl_crystal_size_max 0.55
_exptl_crystal_size_mid 0.13
_exptl_crystal_size_min 0.11
_refine_diff_density_max 0.62
_refine_diff_density_min -0.56
_refine_ls_extinction_method none
_refine_ls_goodness_of_fit_ref 0.986
_refine_ls_hydrogen_treatment refall
_refine_ls_number_parameters 343
_refine_ls_number_reflns 5962
_refine_ls_R_factor_gt 0.0688
_refine_ls_shift/su_max 0.0000
_refine_ls_structure_factor_coef Fsqd
_refine_ls_weighting_details 'w = 1/[0.0017Fo^2^ + 1.0000\s(Fo^2^)]/(4Fo^2^)'
_refine_ls_weighting_scheme calc
_refine_ls_wR_factor_ref 0.1951
_reflns_number_gt 3900
_reflns_number_total 5962
_reflns_threshold_expression F^2^>2.0\s(F^2^)
_cod_data_source_file om400965j_si_002.cif
_cod_data_source_block '__rac-L4(BH3)2'
_cod_original_cell_volume 1399.6(12)
_cod_original_formula_sum 'C28 H36 B2 N2 P2 '
_cod_database_code 4082165

loop_
_symmetry_equiv_pos_site_id
_symmetry_equiv_pos_as_xyz
1 +X,+Y,+Z
2 -X,-Y,-Z

loop_
_atom_site_label
_atom_site_type_symbol
_atom_site_fract_x
_atom_site_fract_y
_atom_site_fract_z
_atom_site_U_iso_or_equiv
_atom_site_adp_type
_atom_site_occupancy
_atom_site_symmetry_multiplicity
_atom_site_calc_flag
_atom_site_refinement_flags
P(1) P 0.68753(8) 0.25683(6) 0.92307(5) 0.04019(19) Uani 1.00 1 d .
P(2) P 0.49363(8) 0.74753(6) 0.56871(5) 0.0411(2) Uani 1.00 1 d .
N(1) N 0.7999(3) 0.4086(2) 1.0893(2) 0.0604(8) Uani 1.00 1 d .
N(2) N 0.7177(3) 0.5749(2) 0.4001(2) 0.0621(8) Uani 1.00 1 d .
C(1) C 0.6056(3) 0.4144(2) 0.87816(19) 0.0424(7) Uani 1.00 1 d .
C(2) C 0.5919(3) 0.4374(2) 0.7643(2) 0.0479(7) Uani 1.00 1 d .
C(3) C 0.5355(3) 0.5692(2) 0.7265(2) 0.0465(7) Uani 1.00 1 d .
C(4) C 0.5393(3) 0.5910(2) 0.6131(2) 0.0443(7) Uani 1.00 1 d .
C(5) C 0.7061(3) 0.2517(2) 1.0584(2) 0.0500(8) Uani 1.00 1 d .
C(6) C 0.8336(3) 0.2916(2) 1.0913(2) 0.0473(7) Uani 1.00 1 d .
C(7) C 0.9752(4) 0.2086(3) 1.1228(2) 0.0683(10) Uani 1.00 1 d .
C(8) C 1.0872(4) 0.2473(3) 1.1525(3) 0.0781(12) Uani 1.00 1 d .
C(9) C 1.0563(4) 0.3670(4) 1.1496(2) 0.0743(12) Uani 1.00 1 d .
C(10) C 0.9131(4) 0.4446(3) 1.1170(3) 0.0753(12) Uani 1.00 1 d .
C(11) C 0.5405(3) 0.1949(2) 0.9056(2) 0.0433(7) Uani 1.00 1 d .
C(12) C 0.3907(3) 0.2520(3) 0.9336(2) 0.0620(10) Uani 1.00 1 d .
C(13) C 0.2814(4) 0.2010(3) 0.9215(3) 0.0716(11) Uani 1.00 1 d .
C(14) C 0.3197(4) 0.0943(3) 0.8805(3) 0.0713(12) Uani 1.00 1 d .
C(15) C 0.4670(4) 0.0372(3) 0.8536(3) 0.0745(12) Uani 1.00 1 d .
C(16) C 0.5765(3) 0.0874(2) 0.8640(2) 0.0604(9) Uani 1.00 1 d .
C(17) C 0.5084(3) 0.7536(3) 0.4332(2) 0.0533(8) Uani 1.00 1 d .
C(18) C 0.6719(3) 0.6925(2) 0.4016(2) 0.0474(7) Uani 1.00 1 d .
C(19) C 0.7668(4) 0.7551(3) 0.3787(2) 0.0726(12) Uani 1.00 1 d .
C(20) C 0.9153(4) 0.6945(4) 0.3526(3) 0.0862(15) Uani 1.00 1 d .
C(21) C 0.9617(4) 0.5749(4) 0.3494(3) 0.0788(13) Uani 1.00 1 d .
C(22) C 0.8623(4) 0.5188(3) 0.3728(3) 0.0788(12) Uani 1.00 1 d .
C(23) C 0.2911(3) 0.8204(2) 0.5884(2) 0.0433(7) Uani 1.00 1 d .
C(24) C 0.2428(3) 0.9159(2) 0.6454(2) 0.0577(9) Uani 1.00 1 d .
C(25) C 0.0897(4) 0.9700(3) 0.6637(3) 0.0742(11) Uani 1.00 1 d .
C(26) C -0.0168(4) 0.9291(3) 0.6271(3) 0.0759(12) Uani 1.00 1 d .
C(27) C 0.0289(3) 0.8348(3) 0.5703(3) 0.0733(12) Uani 1.00 1 d .
C(28) C 0.1821(3) 0.7800(3) 0.5510(2) 0.0577(9) Uani 1.00 1 d .
B(1) B 0.8747(4) 0.1775(3) 0.8619(3) 0.0588(10) Uani 1.00 1 d .
B(2) B 0.6226(4) 0.8148(3) 0.6315(3) 0.0603(11) Uani 1.00 1 d .
H(1) H 0.5061 0.4471 0.9042 0.052 Uiso 1.00 1 c R
H(2) H 0.6691 0.4532 0.9017 0.052 Uiso 1.00 1 c R
H(3) H 0.6899 0.3991 0.7380 0.056 Uiso 1.00 1 c R
H(4) H 0.5217 0.4042 0.7410 0.056 Uiso 1.00 1 c R
H(5) H 0.4328 0.6059 0.7462 0.056 Uiso 1.00 1 c R
H(6) H 0.5989 0.6044 0.7557 0.056 Uiso 1.00 1 c R
H(7) H 0.4667 0.5641 0.5841 0.052 Uiso 1.00 1 c R
H(8) H 0.6392 0.5464 0.5928 0.052 Uiso 1.00 1 c R
H(9) H 0.6117 0.3026 1.0821 0.062 Uiso 1.00 1 c R
H(10) H 0.7272 0.1716 1.0871 0.062 Uiso 1.00 1 c R
H(11) H 0.9949 0.1253 1.1241 0.078 Uiso 1.00 1 c R
H(12) H 1.1858 0.1913 1.1743 0.089 Uiso 1.00 1 c R
H(13) H 1.1324 0.3962 1.1698 0.092 Uiso 1.00 1 c R
H(14) H 0.8922 0.5282 1.1146 0.092 Uiso 1.00 1 c R
H(15) H 0.3630 0.3259 0.9617 0.077 Uiso 1.00 1 c R
H(16) H 0.1793 0.2403 0.9411 0.088 Uiso 1.00 1 c R
H(17) H 0.2439 0.0604 0.8713 0.090 Uiso 1.00 1 c R
H(18) H 0.4939 -0.0378 0.8273 0.092 Uiso 1.00 1 c R
H(19) H 0.6776 0.0478 0.8427 0.072 Uiso 1.00 1 c R
H(20) H 0.4461 0.7147 0.4080 0.063 Uiso 1.00 1 c R
H(21) H 0.4723 0.8352 0.4055 0.063 Uiso 1.00 1 c R
H(22) H 0.7305 0.8395 0.3804 0.094 Uiso 1.00 1 c R
H(23) H 0.9834 0.7360 0.3377 0.117 Uiso 1.00 1 c R
H(24) H 1.0628 0.5310 0.3305 0.099 Uiso 1.00 1 c R
H(25) H 0.8968 0.4346 0.3702 0.094 Uiso 1.00 1 c R
H(26) H 0.8538 0.1479 0.8028 0.069 Uiso 1.00 1 c R
H(27) H 0.9386 0.1125 0.9070 0.069 Uiso 1.00 1 c R
H(28) H 0.9254 0.2322 0.8450 0.069 Uiso 1.00 1 c R
H(29) H 0.5762 0.8471 0.6903 0.076 Uiso 1.00 1 c R
H(30) H 0.6353 0.8767 0.5866 0.076 Uiso 1.00 1 c R
H(31) H 0.7199 0.7541 0.6488 0.077 Uiso 1.00 1 c R
H(32) H 0.3155 0.9445 0.6720 0.069 Uiso 1.00 1 c R
H(33) H 0.0573 1.0364 0.7019 0.084 Uiso 1.00 1 c R
H(34) H -0.1221 0.9662 0.6412 0.084 Uiso 1.00 1 c R
H(35) H -0.0449 0.8069 0.5444 0.088 Uiso 1.00 1 c R
H(36) H 0.2133 0.7144 0.5119 0.070 Uiso 1.00 1 c R

loop_
_atom_site_aniso_label
_atom_site_aniso_U_11
_atom_site_aniso_U_22
_atom_site_aniso_U_33
_atom_site_aniso_U_12
_atom_site_aniso_U_13
_atom_site_aniso_U_23
P(1) 0.0394(4) 0.0406(4) 0.0407(3) -0.0139(3) 0.0022(2) -0.0069(2)
P(2) 0.0408(4) 0.0440(4) 0.0394(3) -0.0158(3) -0.0013(2) -0.0076(3)
N(1) 0.0577(15) 0.0518(15) 0.0710(17) -0.0171(12) -0.0151(12) -0.0131(13)
N(2) 0.0682(17) 0.0548(16) 0.0712(18) -0.0294(13) 0.0210(14) -0.0156(13)
C(1) 0.0466(14) 0.0440(14) 0.0389(13) -0.0184(11) 0.0011(11) -0.0078(11)
C(2) 0.0566(16) 0.0428(15) 0.0408(14) -0.0140(12) -0.0022(12) -0.0039(11)
C(3) 0.0559(17) 0.0453(15) 0.0380(13) -0.0175(13) -0.0016(11) -0.0062(11)
C(4) 0.0457(15) 0.0451(15) 0.0386(13) -0.0115(11) 0.0018(10) -0.0076(11)
C(5) 0.0589(17) 0.0539(17) 0.0410(14) -0.0256(14) -0.0013(12) -0.0029(12)
C(6) 0.0537(16) 0.0492(16) 0.0387(13) -0.0188(13) -0.0047(11) -0.0033(12)
C(7) 0.068(2) 0.0541(19) 0.072(2) -0.0101(16) -0.0253(17) -0.0043(16)
C(8) 0.053(2) 0.078(2) 0.090(2) -0.0063(18) -0.0239(18) -0.015(2)
C(9) 0.058(2) 0.097(3) 0.076(2) -0.035(2) -0.0155(17) -0.018(2)
C(10) 0.073(2) 0.062(2) 0.093(2) -0.0268(18) -0.0250(19) -0.0132(19)
C(11) 0.0457(14) 0.0400(14) 0.0457(14) -0.0165(11) -0.0011(11) -0.0083(11)
C(12) 0.0479(17) 0.0558(19) 0.089(2) -0.0226(14) 0.0084(15) -0.0232(17)
C(13) 0.0488(18) 0.070(2) 0.102(2) -0.0260(16) 0.0033(17) -0.017(2)
C(14) 0.070(2) 0.062(2) 0.093(2) -0.0369(18) -0.0148(19) -0.0072(19)
C(15) 0.073(2) 0.057(2) 0.102(2) -0.0274(18) -0.013(2) -0.028(2)
C(16) 0.0544(18) 0.0500(18) 0.077(2) -0.0149(14) -0.0038(15) -0.0227(16)
C(17) 0.0554(17) 0.0610(19) 0.0410(15) -0.0188(14) -0.0036(12) -0.0029(13)
C(18) 0.0566(16) 0.0574(17) 0.0341(13) -0.0278(14) 0.0031(11) -0.0037(12)
C(19) 0.089(2) 0.065(2) 0.079(2) -0.045(2) 0.032(2) -0.0169(18)
C(20) 0.090(2) 0.113(3) 0.090(2) -0.072(2) 0.038(2) -0.035(2)
C(21) 0.065(2) 0.109(3) 0.072(2) -0.039(2) 0.0246(18) -0.028(2)
C(22) 0.079(2) 0.064(2) 0.090(2) -0.0205(19) 0.031(2) -0.018(2)
C(23) 0.0394(14) 0.0420(14) 0.0459(14) -0.0124(11) -0.0010(10) -0.0020(11)
C(24) 0.0545(18) 0.0507(17) 0.067(2) -0.0166(14) 0.0075(14) -0.0136(15)
C(25) 0.064(2) 0.060(2) 0.086(2) -0.0052(17) 0.0158(19) -0.0169(19)
C(26) 0.0479(19) 0.075(2) 0.088(2) -0.0055(17) 0.0142(18) 0.006(2)
C(27) 0.0468(18) 0.091(2) 0.083(2) -0.0302(18) -0.0021(16) 0.005(2)
C(28) 0.0459(16) 0.0620(19) 0.0672(19) -0.0204(14) -0.0004(13) -0.0123(15)
B(1) 0.0502(19) 0.056(2) 0.065(2) -0.0126(16) 0.0089(16) -0.0087(17)
B(2) 0.060(2) 0.068(2) 0.062(2) -0.0324(19) -0.0038(16) -0.0115(18)

loop_
_atom_type_symbol
_atom_type_description
_atom_type_scat_dispersion_real
_atom_type_scat_dispersion_imag
_atom_type_scat_source
C C 0.003 0.002
;
International Tables for Crystallography
(1992, Vol. C, Tables 4.2.6.8 and 6.1.1.4)
;
H H 0.000 0.000
;
International Tables for Crystallography
(1992, Vol. C, Table 6.1.1.4)
;
N N 0.006 0.003
;
International Tables for Crystallography
(1992, Vol. C, Tables 4.2.6.8 and 6.1.1.4)
;
P P 0.102 0.094
;
International Tables for Crystallography
(1992, Vol. C, Tables 4.2.6.8 and 6.1.1.4)
;
B B 0.001 0.001
;
International Tables for Crystallography
(1992, Vol. C, Tables 4.2.6.8 and 6.1.1.4)
;

loop_
_geom_angle_atom_site_label_1
_geom_angle_atom_site_label_2
_geom_angle_atom_site_label_3
_geom_angle
_geom_angle_publ_flag
C(1) P(1) C(5) 105.10(13) yes
C(1) P(1) C(11) 106.86(12) yes
C(1) P(1) B(1) 112.26(15) yes
C(5) P(1) C(11) 103.73(15) yes
C(5) P(1) B(1) 113.86(15) yes
C(11) P(1) B(1) 114.19(16) yes
C(4) P(2) C(17) 105.67(14) yes
C(4) P(2) C(23) 105.60(14) yes
C(4) P(2) B(2) 112.24(15) yes
C(17) P(2) C(23) 104.73(12) yes
C(17) P(2) B(2) 113.50(17) yes
C(23) P(2) B(2) 114.30(15) yes
C(6) N(1) C(10) 116.9(2) yes
C(18) N(2) C(22) 116.8(3) yes
P(1) C(1) C(2) 112.84(19) yes
C(1) C(2) C(3) 112.9(2) yes
C(2) C(3) C(4) 112.5(2) yes
P(2) C(4) C(3) 112.7(2) yes
P(1) C(5) C(6) 113.0(2) yes
N(1) C(6) C(5) 116.6(2) yes
N(1) C(6) C(7) 122.8(3) yes
C(5) C(6) C(7) 120.6(3) yes
C(6) C(7) C(8) 119.2(3) yes
C(7) C(8) C(9) 119.2(3) yes
C(8) C(9) C(10) 118.4(4) yes
N(1) C(10) C(9) 123.5(3) yes
P(1) C(11) C(12) 121.5(2) yes
P(1) C(11) C(16) 120.0(2) yes
C(12) C(11) C(16) 118.5(3) yes
C(11) C(12) C(13) 120.2(3) yes
C(12) C(13) C(14) 120.4(3) yes
C(13) C(14) C(15) 119.8(4) yes
C(14) C(15) C(16) 120.6(3) yes
C(11) C(16) C(15) 120.6(3) yes
P(2) C(17) C(18) 112.54(18) yes
N(2) C(18) C(17) 115.7(3) yes
N(2) C(18) C(19) 122.4(2) yes
C(17) C(18) C(19) 121.9(3) yes
C(18) C(19) C(20) 119.3(3) yes
C(19) C(20) C(21) 118.5(4) yes
C(20) C(21) C(22) 119.2(3) yes
N(2) C(22) C(21) 123.9(3) yes
P(2) C(23) C(24) 119.5(2) yes
P(2) C(23) C(28) 121.7(2) yes
C(24) C(23) C(28) 118.7(2) yes
C(23) C(24) C(25) 120.3(3) yes
C(24) C(25) C(26) 120.6(3) yes
C(25) C(26) C(27) 119.9(3) yes
C(26) C(27) C(28) 120.1(4) yes
C(23) C(28) C(27) 120.4(3) yes
P(1) C(1) H(1) 108.6 no
P(1) C(1) H(2) 108.6 no
C(2) C(1) H(1) 108.7 no
C(2) C(1) H(2) 108.6 no
H(1) C(1) H(2) 109.5 no
C(1) C(2) H(3) 108.8 no
C(1) C(2) H(4) 108.6 no
C(3) C(2) H(3) 108.6 no
C(3) C(2) H(4) 108.5 no
H(3) C(2) H(4) 109.5 no
C(2) C(3) H(5) 108.7 no
C(2) C(3) H(6) 108.7 no
C(4) C(3) H(5) 108.7 no
C(4) C(3) H(6) 108.7 no
H(5) C(3) H(6) 109.5 no
P(2) C(4) H(7) 108.7 no
P(2) C(4) H(8) 108.7 no
C(3) C(4) H(7) 108.6 no
C(3) C(4) H(8) 108.7 no
H(7) C(4) H(8) 109.5 no
P(1) C(5) H(9) 108.7 no
P(1) C(5) H(10) 108.5 no
C(6) C(5) H(9) 108.7 no
C(6) C(5) H(10) 108.6 no
H(9) C(5) H(10) 109.5 no
C(6) C(7) H(11) 120.4 no
C(8) C(7) H(11) 120.4 no
C(7) C(8) H(12) 120.4 no
C(9) C(8) H(12) 120.4 no
C(8) C(9) H(13) 120.8 no
C(10) C(9) H(13) 120.8 no
N(1) C(10) H(14) 118.4 no
C(9) C(10) H(14) 118.2 no
C(11) C(12) H(15) 120.0 no
C(13) C(12) H(15) 119.8 no
C(12) C(13) H(16) 119.8 no
C(14) C(13) H(16) 119.9 no
C(13) C(14) H(17) 120.0 no
C(15) C(14) H(17) 120.2 no
C(14) C(15) H(18) 119.6 no
C(16) C(15) H(18) 119.8 no
C(11) C(16) H(19) 119.9 no
C(15) C(16) H(19) 119.5 no
P(2) C(17) H(20) 108.6 no
P(2) C(17) H(21) 108.8 no
C(18) C(17) H(20) 108.6 no
C(18) C(17) H(21) 108.8 no
H(20) C(17) H(21) 109.5 no
C(18) C(19) H(22) 120.4 no
C(20) C(19) H(22) 120.3 no
C(19) C(20) H(23) 120.6 no
C(21) C(20) H(23) 120.9 no
C(20) C(21) H(24) 120.3 no
C(22) C(21) H(24) 120.5 no
N(2) C(22) H(25) 118.0 no
C(21) C(22) H(25) 118.1 no
C(23) C(24) H(32) 120.1 no
C(25) C(24) H(32) 119.7 no
C(24) C(25) H(33) 119.7 no
C(26) C(25) H(33) 119.7 no
C(25) C(26) H(34) 119.9 no
C(27) C(26) H(34) 120.1 no
C(26) C(27) H(35) 120.0 no
C(28) C(27) H(35) 119.9 no
C(23) C(28) H(36) 119.9 no
C(27) C(28) H(36) 119.7 no
P(1) B(1) H(26) 109.4 no
P(1) B(1) H(27) 109.6 no
P(1) B(1) H(28) 109.5 no
H(26) B(1) H(27) 109.5 no
H(26) B(1) H(28) 109.5 no
H(27) B(1) H(28) 109.5 no
P(2) B(2) H(29) 109.3 no
P(2) B(2) H(30) 109.5 no
P(2) B(2) H(31) 109.6 no
H(29) B(2) H(30) 109.5 no
H(29) B(2) H(31) 109.5 no
H(30) B(2) H(31) 109.5 no

loop_
_geom_bond_atom_site_label_1
_geom_bond_atom_site_label_2
_geom_bond_distance
_geom_bond_publ_flag
P(1) C(1) 1.806(2) yes
P(1) C(5) 1.819(2) yes
P(1) C(11) 1.810(3) yes
P(1) B(1) 1.896(3) yes
P(2) C(4) 1.810(2) yes
P(2) C(17) 1.820(2) yes
P(2) C(23) 1.808(2) yes
P(2) B(2) 1.916(5) yes
N(1) C(6) 1.325(4) yes
N(1) C(10) 1.345(5) yes
N(2) C(18) 1.324(4) yes
N(2) C(22) 1.344(4) yes
C(1) C(2) 1.523(3) yes
C(2) C(3) 1.510(3) yes
C(3) C(4) 1.520(3) yes
C(5) C(6) 1.519(5) yes
C(6) C(7) 1.375(4) yes
C(7) C(8) 1.365(6) yes
C(8) C(9) 1.359(6) yes
C(9) C(10) 1.368(4) yes
C(11) C(12) 1.389(4) yes
C(11) C(16) 1.390(4) yes
C(12) C(13) 1.385(6) yes
C(13) C(14) 1.375(5) yes
C(14) C(15) 1.365(5) yes
C(15) C(16) 1.377(6) yes
C(17) C(18) 1.518(3) yes
C(18) C(19) 1.372(6) yes
C(19) C(20) 1.378(5) yes
C(20) C(21) 1.350(7) yes
C(21) C(22) 1.350(7) yes
C(23) C(24) 1.384(4) yes
C(23) C(28) 1.391(5) yes
C(24) C(25) 1.375(4) yes
C(25) C(26) 1.371(6) yes
C(26) C(27) 1.370(6) yes
C(27) C(28) 1.380(4) yes
C(1) H(1) 0.950 no
C(1) H(2) 0.950 no
C(2) H(3) 0.950 no
C(2) H(4) 0.950 no
C(3) H(5) 0.950 no
C(3) H(6) 0.950 no
C(4) H(7) 0.950 no
C(4) H(8) 0.950 no
C(5) H(9) 0.950 no
C(5) H(10) 0.950 no
C(7) H(11) 0.950 no
C(8) H(12) 0.950 no
C(9) H(13) 0.950 no
C(10) H(14) 0.950 no
C(12) H(15) 0.950 no
C(13) H(16) 0.950 no
C(14) H(17) 0.950 no
C(15) H(18) 0.950 no
C(16) H(19) 0.950 no
C(17) H(20) 0.950 no
C(17) H(21) 0.950 no
C(19) H(22) 0.950 no
C(20) H(23) 0.950 no
C(21) H(24) 0.950 no
C(22) H(25) 0.950 no
C(24) H(32) 0.950 no
C(25) H(33) 0.950 no
C(26) H(34) 0.950 no
C(27) H(35) 0.950 no
C(28) H(36) 0.950 no
B(1) H(26) 0.950 no
B(1) H(27) 0.950 no
B(1) H(28) 0.950 no
B(2) H(29) 0.950 no
B(2) H(30) 0.950 no
B(2) H(31) 0.950 no

loop_
_geom_contact_atom_site_label_1
_geom_contact_atom_site_label_2
_geom_contact_distance
_geom_contact_site_symmetry_2
P(1) N(1) 3.415(3) .
P(1) C(2) 2.778(2) .
P(1) C(6) 2.788(3) .
P(1) C(12) 2.798(3) .
P(1) C(16) 2.780(4) .
P(2) N(2) 3.410(2) .
P(2) C(3) 2.776(2) .
P(2) C(18) 2.782(2) .
P(2) C(24) 2.766(3) .
P(2) C(28) 2.801(3) .
N(1) P(1) 3.415(3) .
N(1) C(1) 3.353(4) .
N(1) C(5) 2.421(5) .
N(1) C(7) 2.370(3) .
N(1) C(8) 2.759(4) .
N(1) C(9) 2.390(4) .
N(2) P(2) 3.410(2) .
N(2) C(4) 3.294(4) .
N(2) C(17) 2.409(3) .
N(2) C(19) 2.363(5) .
N(2) C(20) 2.757(6) .
N(2) C(21) 2.377(5) .
C(1) N(1) 3.353(4) .
C(1) C(3) 2.528(3) .
C(1) C(5) 2.878(3) .
C(1) C(6) 3.437(3) .
C(1) C(11) 2.904(4) .
C(1) C(12) 3.305(5) .
C(1) B(1) 3.075(4) .
C(2) P(1) 2.778(2) .
C(2) C(4) 2.520(3) .
C(2) C(11) 3.493(4) .
C(2) B(1) 3.420(4) .
C(3) P(2) 2.776(2) .
C(3) C(1) 2.528(3) .
C(3) C(23) 3.417(3) .
C(3) B(2) 3.460(5) .
C(4) N(2) 3.294(4) .
C(4) C(2) 2.520(3) .
C(4) C(17) 2.893(4) .
C(4) C(18) 3.384(4) .
C(4) C(23) 2.882(3) .
C(4) C(28) 3.340(3) .
C(4) B(2) 3.093(6) .
C(5) N(1) 2.421(5) .
C(5) C(1) 2.878(3) .
C(5) C(7) 2.515(4) .
C(5) C(11) 2.855(4) .
C(5) C(12) 3.394(5) .
C(5) B(1) 3.114(4) .
C(6) P(1) 2.788(3) .
C(6) C(1) 3.437(3) .
C(6) C(8) 2.363(4) .
C(6) C(9) 2.699(6) .
C(6) C(10) 2.275(6) .
C(6) B(1) 3.466(5) .
C(7) N(1) 2.370(3) .
C(7) C(5) 2.515(4) .
C(7) C(9) 2.350(6) .
C(7) C(10) 2.677(5) .
C(7) C(25) 3.585(5) 2_667
C(7) C(26) 3.545(5) 2_667
C(8) N(1) 2.759(4) .
C(8) C(6) 2.363(4) .
C(8) C(10) 2.343(5) .
C(8) C(13) 3.581(5) 1_655
C(9) N(1) 2.390(4) .
C(9) C(6) 2.699(6) .
C(9) C(7) 2.350(6) .
C(10) C(6) 2.275(6) .
C(10) C(7) 2.677(5) .
C(10) C(8) 2.343(5) .
C(11) C(1) 2.904(4) .
C(11) C(2) 3.493(4) .
C(11) C(5) 2.855(4) .
C(11) C(13) 2.405(5) .
C(11) C(14) 2.779(5) .
C(11) C(15) 2.403(5) .
C(11) B(1) 3.112(4) .
C(12) P(1) 2.798(3) .
C(12) C(1) 3.305(5) .
C(12) C(5) 3.394(5) .
C(12) C(14) 2.395(6) .
C(12) C(15) 2.753(5) .
C(12) C(16) 2.388(4) .
C(13) C(8) 3.581(5) 1_455
C(13) C(11) 2.405(5) .
C(13) C(15) 2.370(5) .
C(13) C(16) 2.749(4) .
C(14) C(11) 2.779(5) .
C(14) C(12) 2.395(6) .
C(14) C(16) 2.381(5) .
C(15) C(11) 2.403(5) .
C(15) C(12) 2.753(5) .
C(15) C(13) 2.370(5) .
C(16) P(1) 2.780(4) .
C(16) C(12) 2.388(4) .
C(16) C(13) 2.749(4) .
C(16) C(14) 2.381(5) .
C(16) B(1) 3.333(5) .
C(17) N(2) 2.409(3) .
C(17) C(4) 2.893(4) .
C(17) C(19) 2.527(5) .
C(17) C(23) 2.873(3) .
C(17) C(28) 3.357(4) .
C(17) B(2) 3.125(5) .
C(18) P(2) 2.782(2) .
C(18) C(4) 3.384(4) .
C(18) C(20) 2.373(5) .
C(18) C(21) 2.693(4) .
C(18) C(22) 2.272(4) .
C(18) B(2) 3.515(5) .
C(19) N(2) 2.363(5) .
C(19) C(17) 2.527(5) .
C(19) C(21) 2.344(5) .
C(19) C(22) 2.665(5) .
C(20) N(2) 2.757(6) .
C(20) C(18) 2.373(5) .
C(20) C(22) 2.328(7) .
C(21) N(2) 2.377(5) .
C(21) C(18) 2.693(4) .
C(21) C(19) 2.344(5) .
C(22) C(18) 2.272(4) .
C(22) C(19) 2.665(5) .
C(22) C(20) 2.328(7) .
C(23) C(3) 3.417(3) .
C(23) C(4) 2.882(3) .
C(23) C(17) 2.873(3) .
C(23) C(25) 2.392(4) .
C(23) C(26) 2.770(4) .
C(23) C(27) 2.404(4) .
C(23) B(2) 3.129(5) .
C(24) P(2) 2.766(3) .
C(24) C(26) 2.385(5) .
C(24) C(27) 2.754(6) .
C(24) C(28) 2.388(5) .
C(24) B(2) 3.322(5) .
C(25) C(7) 3.585(5) 2_667
C(25) C(23) 2.392(4) .
C(25) C(27) 2.373(6) .
C(25) C(28) 2.746(5) .
C(26) C(7) 3.545(5) 2_667
C(26) C(23) 2.770(4) .
C(26) C(24) 2.385(5) .
C(26) C(28) 2.383(4) .
C(27) C(23) 2.404(4) .
C(27) C(24) 2.754(6) .
C(27) C(25) 2.373(6) .
C(28) P(2) 2.801(3) .
C(28) C(4) 3.340(3) .
C(28) C(17) 3.357(4) .
C(28) C(24) 2.388(5) .
C(28) C(25) 2.746(5) .
C(28) C(26) 2.383(4) .
B(1) C(1) 3.075(4) .
B(1) C(2) 3.420(4) .
B(1) C(5) 3.114(4) .
B(1) C(6) 3.466(5) .
B(1) C(11) 3.112(4) .
B(1) C(16) 3.333(5) .
B(2) C(3) 3.460(5) .
B(2) C(4) 3.093(6) .
B(2) C(17) 3.125(5) .
B(2) C(18) 3.515(5) .
B(2) C(23) 3.129(5) .
B(2) C(24) 3.322(5) .
P(1) H(1) 2.294 .
P(1) H(2) 2.293 .
P(1) H(3) 2.873 .
P(1) H(4) 2.944 .
P(1) H(9) 2.306 .
P(1) H(10) 2.304 .
P(1) H(15) 2.901 .
P(1) H(19) 2.868 .
P(1) H(26) 2.386 .
P(1) H(27) 2.388 .
P(1) H(28) 2.387 .
P(2) H(5) 2.960 .
P(2) H(6) 2.853 .
P(2) H(7) 2.298 .
P(2) H(8) 2.297 .
P(2) H(20) 2.307 .
P(2) H(21) 2.308 .
P(2) H(29) 2.404 .
P(2) H(30) 2.406 .
P(2) H(31) 2.406 .
P(2) H(32) 2.851 .
P(2) H(36) 2.904 .
N(1) H(1) 3.581 .
N(1) H(1) 2.766 2_667
N(1) H(2) 2.719 .
N(1) H(5) 3.131 2_667
N(1) H(9) 2.524 .
N(1) H(10) 3.163 .
N(1) H(11) 3.218 .
N(1) H(13) 3.240 .
N(1) H(14) 1.981 .
N(1) H(15) 3.006 2_667
N(2) H(4) 2.861 2_666
N(2) H(7) 3.426 .
N(2) H(7) 2.795 2_666
N(2) H(8) 2.708 .
N(2) H(20) 2.498 .
N(2) H(21) 3.152 .
N(2) H(22) 3.212 .
N(2) H(24) 3.226 .
N(2) H(25) 1.977 .
N(2) H(36) 3.386 2_666
C(1) H(1) 3.485 2_667
C(1) H(3) 2.038 .
C(1) H(4) 2.036 .
C(1) H(5) 2.747 .
C(1) H(6) 2.656 .
C(1) H(9) 2.915 .
C(1) H(9) 3.373 2_667
C(1) H(15) 3.001 .
C(1) H(26) 3.460 .
C(1) H(28) 3.066 .
C(2) H(1) 2.038 .
C(2) H(2) 2.036 .
C(2) H(5) 2.026 .
C(2) H(6) 2.025 .
C(2) H(7) 2.743 .
C(2) H(8) 2.647 .
C(2) H(20) 3.190 2_666
C(2) H(24) 3.596 2_766
C(2) H(26) 3.446 .
C(2) H(28) 3.301 .
C(3) H(1) 2.737 .
C(3) H(2) 2.670 .
C(3) H(3) 2.024 .
C(3) H(4) 2.024 .
C(3) H(7) 2.033 .
C(3) H(8) 2.034 .
C(3) H(9) 3.186 2_667
C(3) H(13) 3.582 2_767
C(3) H(29) 3.485 .
C(3) H(31) 3.359 .
C(4) H(3) 2.645 .
C(4) H(4) 2.737 .
C(4) H(5) 2.035 .
C(4) H(6) 2.034 .
C(4) H(7) 3.405 2_666
C(4) H(20) 2.967 .
C(4) H(24) 3.522 2_766
C(4) H(29) 3.481 .
C(4) H(31) 3.086 .
C(4) H(36) 3.112 .
C(5) H(1) 3.027 .
C(5) H(1) 3.536 2_667
C(5) H(2) 2.961 .
C(5) H(5) 3.288 2_667
C(5) H(11) 2.674 .
C(5) H(15) 3.238 .
C(5) H(27) 3.117 .
C(5) H(28) 3.496 .
C(6) H(1) 3.579 2_667
C(6) H(2) 3.078 .
C(6) H(5) 3.285 2_667
C(6) H(9) 2.033 .
C(6) H(10) 2.032 .
C(6) H(11) 2.029 .
C(6) H(12) 3.227 .
C(6) H(14) 3.132 .
C(6) H(27) 3.361 .
C(6) H(28) 3.495 .
C(7) H(9) 3.198 .
C(7) H(10) 2.568 .
C(7) H(12) 2.019 .
C(7) H(13) 3.215 .
C(7) H(16) 3.168 1_655
C(7) H(19) 3.571 2_757
C(7) H(27) 3.293 .
C(7) H(34) 3.594 2_667
C(8) H(11) 2.019 .
C(8) H(13) 2.018 .
C(8) H(14) 3.194 .
C(8) H(16) 2.965 1_655
C(8) H(19) 3.430 2_757
C(8) H(29) 3.552 2_767
C(8) H(31) 3.220 2_767
C(8) H(34) 3.508 2_667
C(9) H(11) 3.212 .
C(9) H(12) 2.014 .
C(9) H(14) 2.000 .
C(9) H(16) 3.329 1_655
C(9) H(24) 3.298 1_556
C(9) H(25) 3.355 1_556
C(9) H(31) 3.294 2_767
C(10) H(12) 3.209 .
C(10) H(13) 2.026 .
C(10) H(15) 3.111 2_667
C(10) H(16) 3.572 2_667
C(10) H(24) 3.599 1_556
C(10) H(25) 3.395 1_556
C(11) H(1) 2.931 .
C(11) H(4) 3.129 .
C(11) H(9) 3.002 .
C(11) H(10) 2.933 .
C(11) H(15) 2.038 .
C(11) H(16) 3.261 .
C(11) H(18) 3.258 .
C(11) H(19) 2.037 .
C(11) H(26) 3.120 .
C(11) H(27) 3.487 .
C(12) H(1) 2.909 .
C(12) H(4) 3.487 .
C(12) H(9) 3.131 .
C(12) H(10) 3.538 .
C(12) H(14) 3.003 2_667
C(12) H(16) 2.032 .
C(12) H(17) 3.252 .
C(12) H(19) 3.250 .
C(13) H(12) 3.509 1_455
C(13) H(14) 3.058 2_667
C(13) H(15) 2.032 .
C(13) H(17) 2.025 .
C(13) H(18) 3.227 .
C(13) H(28) 3.363 1_455
C(14) H(10) 3.366 2_657
C(14) H(15) 3.249 .
C(14) H(16) 2.023 .
C(14) H(18) 2.012 .
C(14) H(19) 3.233 .
C(14) H(22) 3.507 2_666
C(14) H(27) 3.507 1_455
C(14) H(28) 3.464 1_455
C(14) H(32) 3.491 1_545
C(15) H(12) 3.463 2_757
C(15) H(16) 3.227 .
C(15) H(17) 2.018 .
C(15) H(19) 2.022 .
C(15) H(22) 3.547 2_666
C(15) H(29) 3.227 1_545
C(15) H(32) 3.304 1_545
C(16) H(12) 3.378 2_757
C(16) H(15) 3.251 .
C(16) H(17) 3.239 .
C(16) H(18) 2.025 .
C(16) H(26) 3.023 .
C(16) H(27) 3.558 .
C(17) H(4) 3.235 2_666
C(17) H(7) 3.021 .
C(17) H(8) 3.002 .
C(17) H(22) 2.695 .
C(17) H(30) 3.124 .
C(17) H(31) 3.514 .
C(17) H(36) 3.124 .
C(18) H(4) 3.209 2_666
C(18) H(8) 3.037 .
C(18) H(20) 2.032 .
C(18) H(21) 2.034 .
C(18) H(22) 2.026 .
C(18) H(23) 3.236 .
C(18) H(25) 3.127 .
C(18) H(30) 3.433 .
C(18) H(31) 3.541 .
C(19) H(20) 3.221 .
C(19) H(21) 2.605 .
C(19) H(23) 2.033 .
C(19) H(24) 3.211 .
C(19) H(30) 3.312 .
C(19) H(32) 3.406 2_676
C(19) H(33) 3.544 2_676
C(19) H(35) 3.089 1_655
C(20) H(22) 2.030 .
C(20) H(24) 2.005 .
C(20) H(25) 3.177 .
C(20) H(28) 3.237 2_766
C(20) H(33) 3.345 2_676
C(20) H(35) 3.113 1_655
C(21) H(3) 3.565 2_766
C(21) H(8) 3.535 2_766
C(21) H(13) 3.399 1_554
C(21) H(14) 3.365 1_554
C(21) H(22) 3.207 .
C(21) H(23) 2.011 .
C(21) H(25) 1.983 .
C(22) H(7) 3.586 2_666
C(22) H(8) 3.584 .
C(22) H(14) 3.471 1_554
C(22) H(23) 3.195 .
C(22) H(24) 2.007 .
C(22) H(36) 3.360 2_666
C(23) H(5) 3.054 .
C(23) H(7) 2.930 .
C(23) H(20) 2.978 .
C(23) H(21) 3.006 .
C(23) H(29) 3.132 .
C(23) H(30) 3.518 .
C(23) H(32) 2.034 .
C(23) H(33) 3.248 .
C(23) H(35) 3.261 .
C(23) H(36) 2.038 .
C(24) H(22) 3.026 2_676
C(24) H(29) 2.967 .
C(24) H(33) 2.022 .
C(24) H(34) 3.240 .
C(24) H(36) 3.248 .
C(25) H(11) 3.166 2_667
C(25) H(17) 3.580 1_565
C(25) H(22) 3.304 2_676
C(25) H(23) 3.350 2_676
C(25) H(26) 3.214 1_465
C(25) H(32) 2.021 .
C(25) H(34) 2.020 .
C(25) H(35) 3.231 .
C(25) H(35) 3.584 2_576
C(26) H(11) 3.330 2_667
C(26) H(12) 3.540 2_667
C(26) H(26) 3.596 1_465
C(26) H(30) 3.581 1_455
C(26) H(32) 3.238 .
C(26) H(33) 2.018 .
C(26) H(35) 2.021 .
C(26) H(36) 3.238 .
C(27) H(23) 3.535 1_455
C(27) H(25) 3.077 2_666
C(27) H(30) 3.537 1_455
C(27) H(31) 3.489 1_455
C(27) H(33) 3.229 .
C(27) H(34) 2.022 .
C(27) H(36) 2.027 .
C(28) H(5) 3.480 .
C(28) H(7) 2.967 .
C(28) H(20) 3.045 .
C(28) H(21) 3.551 .
C(28) H(25) 3.021 2_666
C(28) H(32) 3.250 .
C(28) H(34) 3.242 .
C(28) H(35) 2.028 .
B(1) H(2) 3.278 .
B(1) H(3) 2.939 .
B(1) H(10) 3.325 .
B(1) H(11) 3.382 2_757
B(1) H(16) 3.397 1_655
B(1) H(17) 3.219 1_655
B(1) H(19) 2.836 .
B(1) H(23) 3.227 2_766
B(1) H(33) 3.008 1_645
B(2) H(6) 2.961 .
B(2) H(8) 3.273 .
B(2) H(12) 3.149 2_767
B(2) H(18) 3.303 1_565
B(2) H(21) 3.297 .
B(2) H(22) 3.530 .
B(2) H(32) 2.811 .
B(2) H(34) 3.494 1_655
B(2) H(35) 3.289 1_655
H(1) P(1) 2.294 .
H(1) N(1) 3.581 .
H(1) N(1) 2.766 2_667
H(1) C(1) 3.485 2_667
H(1) C(2) 2.038 .
H(1) C(3) 2.737 .
H(1) C(5) 3.027 .
H(1) C(5) 3.536 2_667
H(1) C(6) 3.579 2_667
H(1) C(11) 2.931 .
H(1) C(12) 2.909 .
H(1) H(1) 2.972 2_667
H(1) H(2) 1.551 .
H(1) H(2) 3.181 2_667
H(1) H(3) 2.790 .
H(1) H(4) 2.294 .
H(1) H(5) 2.616 .
H(1) H(6) 2.950 .
H(1) H(9) 2.762 .
H(1) H(9) 2.835 2_667
H(1) H(15) 2.382 .
H(2) P(1) 2.293 .
H(2) N(1) 2.719 .
H(2) C(2) 2.036 .
H(2) C(3) 2.670 .
H(2) C(5) 2.961 .
H(2) C(6) 3.078 .
H(2) B(1) 3.278 .
H(2) H(1) 1.551 .
H(2) H(1) 3.181 2_667
H(2) H(3) 2.344 .
H(2) H(4) 2.788 .
H(2) H(5) 2.987 .
H(2) H(6) 2.449 .
H(2) H(9) 3.037 .
H(2) H(9) 3.183 2_667
H(2) H(13) 3.115 2_767
H(2) H(15) 3.308 2_667
H(2) H(28) 3.033 .
H(3) P(1) 2.873 .
H(3) C(1) 2.038 .
H(3) C(3) 2.024 .
H(3) C(4) 2.645 .
H(3) C(21) 3.565 2_766
H(3) B(1) 2.939 .
H(3) H(1) 2.790 .
H(3) H(2) 2.344 .
H(3) H(4) 1.551 .
H(3) H(5) 2.777 .
H(3) H(6) 2.342 .
H(3) H(7) 2.960 .
H(3) H(8) 2.420 .
H(3) H(20) 3.027 2_666
H(3) H(23) 3.121 2_766
H(3) H(24) 2.849 2_766
H(3) H(26) 2.892 .
H(3) H(28) 2.678 .
H(4) P(1) 2.944 .
H(4) N(2) 2.861 2_666
H(4) C(1) 2.036 .
H(4) C(3) 2.024 .
H(4) C(4) 2.737 .
H(4) C(11) 3.129 .
H(4) C(12) 3.487 .
H(4) C(17) 3.235 2_666
H(4) C(18) 3.209 2_666
H(4) H(1) 2.294 .
H(4) H(2) 2.788 .
H(4) H(3) 1.551 .
H(4) H(5) 2.272 .
H(4) H(6) 2.777 .
H(4) H(7) 2.620 .
H(4) H(8) 2.955 .
H(4) H(15) 3.503 .
H(4) H(20) 2.534 2_666
H(4) H(26) 3.523 .
H(5) P(2) 2.960 .
H(5) N(1) 3.131 2_667
H(5) C(1) 2.747 .
H(5) C(2) 2.026 .
H(5) C(4) 2.035 .
H(5) C(5) 3.288 2_667
H(5) C(6) 3.285 2_667
H(5) C(23) 3.054 .
H(5) C(28) 3.480 .
H(5) H(1) 2.616 .
H(5) H(2) 2.987 .
H(5) H(3) 2.777 .
H(5) H(4) 2.272 .
H(5) H(6) 1.551 .
H(5) H(7) 2.280 .
H(5) H(8) 2.786 .
H(5) H(9) 2.625 2_667
H(5) H(10) 3.570 2_667
H(6) P(2) 2.853 .
H(6) C(1) 2.656 .
H(6) C(2) 2.025 .
H(6) C(4) 2.034 .
H(6) B(2) 2.961 .
H(6) H(1) 2.950 .
H(6) H(2) 2.449 .
H(6) H(3) 2.342 .
H(6) H(4) 2.777 .
H(6) H(5) 1.551 .
H(6) H(7) 2.785 .
H(6) H(8) 2.353 .
H(6) H(9) 2.959 2_667
H(6) H(13) 2.703 2_767
H(6) H(24) 3.261 2_766
H(6) H(29) 2.892 .
H(6) H(31) 2.740 .
H(7) P(2) 2.298 .
H(7) N(2) 3.426 .
H(7) N(2) 2.795 2_666
H(7) C(2) 2.743 .
H(7) C(3) 2.033 .
H(7) C(4) 3.405 2_666
H(7) C(17) 3.021 .
H(7) C(22) 3.586 2_666
H(7) C(23) 2.930 .
H(7) C(28) 2.967 .
H(7) H(3) 2.960 .
H(7) H(4) 2.620 .
H(7) H(5) 2.280 .
H(7) H(6) 2.785 .
H(7) H(7) 2.808 2_666
H(7) H(8) 1.551 .
H(7) H(8) 3.163 2_666
H(7) H(20) 2.789 .
H(7) H(20) 3.144 2_666
H(7) H(25) 3.444 2_666
H(7) H(36) 2.526 .
H(8) P(2) 2.297 .
H(8) N(2) 2.708 .
H(8) C(2) 2.647 .
H(8) C(3) 2.034 .
H(8) C(17) 3.002 .
H(8) C(18) 3.037 .
H(8) C(21) 3.535 2_766
H(8) C(22) 3.584 .
H(8) B(2) 3.273 .
H(8) H(3) 2.420 .
H(8) H(4) 2.955 .
H(8) H(5) 2.786 .
H(8) H(6) 2.353 .
H(8) H(7) 1.551 .
H(8) H(7) 3.163 2_666
H(8) H(20) 3.142 .
H(8) H(20) 3.509 2_666
H(8) H(24) 2.762 2_766
H(8) H(31) 3.022 .
H(8) H(36) 3.391 2_666
H(9) P(1) 2.306 .
H(9) N(1) 2.524 .
H(9) C(1) 2.915 .
H(9) C(1) 3.373 2_667
H(9) C(3) 3.186 2_667
H(9) C(6) 2.033 .
H(9) C(7) 3.198 .
H(9) C(11) 3.002 .
H(9) C(12) 3.131 .
H(9) H(1) 2.762 .
H(9) H(1) 2.835 2_667
H(9) H(2) 3.037 .
H(9) H(2) 3.183 2_667
H(9) H(5) 2.625 2_667
H(9) H(6) 2.959 2_667
H(9) H(10) 1.551 .
H(9) H(11) 3.456 .
H(9) H(15) 2.749 .
H(10) P(1) 2.304 .
H(10) N(1) 3.163 .
H(10) C(6) 2.032 .
H(10) C(7) 2.568 .
H(10) C(11) 2.933 .
H(10) C(12) 3.538 .
H(10) C(14) 3.366 2_657
H(10) B(1) 3.325 .
H(10) H(5) 3.570 2_667
H(10) H(9) 1.551 .
H(10) H(11) 2.399 .
H(10) H(15) 3.564 .
H(10) H(17) 2.703 2_657
H(10) H(18) 3.191 2_657
H(10) H(27) 3.094 .
H(10) H(32) 3.469 2_667
H(11) N(1) 3.218 .
H(11) C(5) 2.674 .
H(11) C(6) 2.029 .
H(11) C(8) 2.019 .
H(11) C(9) 3.212 .
H(11) C(25) 3.166 2_667
H(11) C(26) 3.330 2_667
H(11) B(1) 3.382 2_757
H(11) H(9) 3.456 .
H(11) H(10) 2.399 .
H(11) H(12) 2.326 .
H(11) H(16) 3.451 1_655
H(11) H(19) 3.020 2_757
H(11) H(26) 3.123 2_757
H(11) H(27) 2.994 .
H(11) H(27) 2.775 2_757
H(11) H(33) 3.036 2_667
H(11) H(34) 3.305 2_667
H(12) C(6) 3.227 .
H(12) C(7) 2.019 .
H(12) C(9) 2.014 .
H(12) C(10) 3.209 .
H(12) C(13) 3.509 1_655
H(12) C(15) 3.463 2_757
H(12) C(16) 3.378 2_757
H(12) C(26) 3.540 2_667
H(12) B(2) 3.149 2_767
H(12) H(11) 2.326 .
H(12) H(13) 2.326 .
H(12) H(16) 3.123 1_655
H(12) H(18) 2.896 2_757
H(12) H(19) 2.728 2_757
H(12) H(29) 2.753 2_767
H(12) H(30) 3.505 2_767
H(12) H(31) 2.758 2_767
H(12) H(34) 3.150 2_667
H(13) N(1) 3.240 .
H(13) C(3) 3.582 2_767
H(13) C(7) 3.215 .
H(13) C(8) 2.018 .
H(13) C(10) 2.026 .
H(13) C(21) 3.399 1_556
H(13) H(2) 3.115 2_767
H(13) H(6) 2.703 2_767
H(13) H(12) 2.326 .
H(13) H(14) 2.303 .
H(13) H(15) 3.508 1_655
H(13) H(24) 2.768 1_556
H(13) H(25) 3.433 1_556
H(13) H(29) 3.558 2_767
H(13) H(31) 2.901 2_767
H(14) N(1) 1.981 .
H(14) C(6) 3.132 .
H(14) C(8) 3.194 .
H(14) C(9) 2.000 .
H(14) C(12) 3.003 2_667
H(14) C(13) 3.058 2_667
H(14) C(21) 3.365 1_556
H(14) C(22) 3.471 1_556
H(14) H(13) 2.303 .
H(14) H(15) 2.539 2_667
H(14) H(16) 2.645 2_667
H(14) H(24) 3.323 1_556
H(14) H(25) 3.496 1_556
H(15) P(1) 2.901 .
H(15) N(1) 3.006 2_667
H(15) C(1) 3.001 .
H(15) C(5) 3.238 .
H(15) C(10) 3.111 2_667
H(15) C(11) 2.038 .
H(15) C(13) 2.032 .
H(15) C(14) 3.249 .
H(15) C(16) 3.251 .
H(15) H(1) 2.382 .
H(15) H(2) 3.308 2_667
H(15) H(4) 3.503 .
H(15) H(9) 2.749 .
H(15) H(10) 3.564 .
H(15) H(13) 3.508 1_455
H(15) H(14) 2.539 2_667
H(15) H(16) 2.329 .
H(16) C(7) 3.168 1_455
H(16) C(8) 2.965 1_455
H(16) C(9) 3.329 1_455
H(16) C(10) 3.572 2_667
H(16) C(11) 3.261 .
H(16) C(12) 2.032 .
H(16) C(14) 2.023 .
H(16) C(15) 3.227 .
H(16) B(1) 3.397 1_455
H(16) H(11) 3.451 1_455
H(16) H(12) 3.123 1_455
H(16) H(14) 2.645 2_667
H(16) H(15) 2.329 .
H(16) H(17) 2.323 .
H(16) H(27) 3.206 1_455
H(16) H(28) 2.742 1_455
H(17) C(12) 3.252 .
H(17) C(13) 2.025 .
H(17) C(15) 2.018 .
H(17) C(16) 3.239 .
H(17) C(25) 3.580 1_545
H(17) B(1) 3.219 1_455
H(17) H(10) 2.703 2_657
H(17) H(16) 2.323 .
H(17) H(18) 2.312 .
H(17) H(22) 3.506 2_666
H(17) H(26) 3.507 1_455
H(17) H(27) 2.743 1_455
H(17) H(28) 2.946 1_455
H(17) H(32) 3.105 1_545
H(17) H(33) 2.971 1_545
H(18) C(11) 3.258 .
H(18) C(13) 3.227 .
H(18) C(14) 2.012 .
H(18) C(16) 2.025 .
H(18) B(2) 3.303 1_545
H(18) H(10) 3.191 2_657
H(18) H(12) 2.896 2_757
H(18) H(17) 2.312 .
H(18) H(19) 2.318 .
H(18) H(22) 3.595 2_666
H(18) H(29) 2.375 1_545
H(18) H(30) 3.596 1_545
H(18) H(32) 2.747 1_545
H(19) P(1) 2.868 .
H(19) C(7) 3.571 2_757
H(19) C(8) 3.430 2_757
H(19) C(11) 2.037 .
H(19) C(12) 3.250 .
H(19) C(14) 3.233 .
H(19) C(15) 2.022 .
H(19) B(1) 2.836 .
H(19) H(11) 3.020 2_757
H(19) H(12) 2.728 2_757
H(19) H(18) 2.318 .
H(19) H(21) 3.563 2_666
H(19) H(26) 2.395 .
H(19) H(27) 2.969 .
H(19) H(34) 3.314 1_645
H(20) P(2) 2.307 .
H(20) N(2) 2.498 .
H(20) C(2) 3.190 2_666
H(20) C(4) 2.967 .
H(20) C(18) 2.032 .
H(20) C(19) 3.221 .
H(20) C(23) 2.978 .
H(20) C(28) 3.045 .
H(20) H(3) 3.027 2_666
H(20) H(4) 2.534 2_666
H(20) H(7) 2.789 .
H(20) H(7) 3.144 2_666
H(20) H(8) 3.142 .
H(20) H(8) 3.509 2_666
H(20) H(21) 1.551 .
H(20) H(22) 3.494 .
H(20) H(36) 2.582 .
H(21) P(2) 2.308 .
H(21) N(2) 3.152 .
H(21) C(18) 2.034 .
H(21) C(19) 2.605 .
H(21) C(23) 3.006 .
H(21) C(28) 3.551 .
H(21) B(2) 3.297 .
H(21) H(19) 3.563 2_666
H(21) H(20) 1.551 .
H(21) H(22) 2.453 .
H(21) H(30) 3.051 .
H(21) H(30) 3.255 2_676
H(21) H(34) 3.299 2_576
H(21) H(36) 3.478 .
H(22) N(2) 3.212 .
H(22) C(14) 3.507 2_666
H(22) C(15) 3.547 2_666
H(22) C(17) 2.695 .
H(22) C(18) 2.026 .
H(22) C(20) 2.030 .
H(22) C(21) 3.207 .
H(22) C(24) 3.026 2_676
H(22) C(25) 3.304 2_676
H(22) B(2) 3.530 .
H(22) H(17) 3.506 2_666
H(22) H(18) 3.595 2_666
H(22) H(20) 3.494 .
H(22) H(21) 2.453 .
H(22) H(23) 2.341 .
H(22) H(30) 2.934 .
H(22) H(32) 2.500 2_676
H(22) H(33) 3.026 2_676
H(22) H(35) 2.944 1_655
H(23) C(18) 3.236 .
H(23) C(19) 2.033 .
H(23) C(21) 2.011 .
H(23) C(22) 3.195 .
H(23) C(25) 3.350 2_676
H(23) C(27) 3.535 1_655
H(23) B(1) 3.227 2_766
H(23) H(3) 3.121 2_766
H(23) H(22) 2.341 .
H(23) H(24) 2.318 .
H(23) H(26) 2.965 2_766
H(23) H(28) 2.630 2_766
H(23) H(33) 2.621 2_676
H(23) H(35) 2.972 1_655
H(23) H(36) 3.109 1_655
H(24) N(2) 3.226 .
H(24) C(2) 3.596 2_766
H(24) C(4) 3.522 2_766
H(24) C(9) 3.298 1_554
H(24) C(10) 3.599 1_554
H(24) C(19) 3.211 .
H(24) C(20) 2.005 .
H(24) C(22) 2.007 .
H(24) H(3) 2.849 2_766
H(24) H(6) 3.261 2_766
H(24) H(8) 2.762 2_766
H(24) H(13) 2.768 1_554
H(24) H(14) 3.323 1_554
H(24) H(23) 2.318 .
H(24) H(25) 2.280 .
H(24) H(28) 3.538 2_766
H(24) H(31) 3.279 2_766
H(25) N(2) 1.977 .
H(25) C(9) 3.355 1_554
H(25) C(10) 3.395 1_554
H(25) C(18) 3.127 .
H(25) C(20) 3.177 .
H(25) C(21) 1.983 .
H(25) C(27) 3.077 2_666
H(25) C(28) 3.021 2_666
H(25) H(7) 3.444 2_666
H(25) H(13) 3.433 1_554
H(25) H(14) 3.496 1_554
H(25) H(24) 2.280 .
H(25) H(31) 3.507 2_766
H(25) H(35) 2.844 2_666
H(25) H(36) 2.740 2_666
H(26) P(1) 2.386 .
H(26) C(1) 3.460 .
H(26) C(2) 3.446 .
H(26) C(11) 3.120 .
H(26) C(16) 3.023 .
H(26) C(25) 3.214 1_645
H(26) C(26) 3.596 1_645
H(26) H(3) 2.892 .
H(26) H(4) 3.523 .
H(26) H(11) 3.123 2_757
H(26) H(17) 3.507 1_655
H(26) H(19) 2.395 .
H(26) H(23) 2.965 2_766
H(26) H(27) 1.551 .
H(26) H(28) 1.551 .
H(26) H(33) 2.402 1_645
H(26) H(34) 3.188 1_645
H(27) P(1) 2.388 .
H(27) C(5) 3.117 .
H(27) C(6) 3.361 .
H(27) C(7) 3.293 .
H(27) C(11) 3.487 .
H(27) C(14) 3.507 1_655
H(27) C(16) 3.558 .
H(27) H(10) 3.094 .
H(27) H(11) 2.994 .
H(27) H(11) 2.775 2_757
H(27) H(16) 3.206 1_655
H(27) H(17) 2.743 1_655
H(27) H(19) 2.969 .
H(27) H(26) 1.551 .
H(27) H(27) 3.357 2_757
H(27) H(28) 1.551 .
H(27) H(33) 3.070 1_645
H(28) P(1) 2.387 .
H(28) C(1) 3.066 .
H(28) C(2) 3.301 .
H(28) C(5) 3.496 .
H(28) C(6) 3.495 .
H(28) C(13) 3.363 1_655
H(28) C(14) 3.464 1_655
H(28) C(20) 3.237 2_766
H(28) H(2) 3.033 .
H(28) H(3) 2.678 .
H(28) H(16) 2.742 1_655
H(28) H(17) 2.946 1_655
H(28) H(23) 2.630 2_766
H(28) H(24) 3.538 2_766
H(28) H(26) 1.551 .
H(28) H(27) 1.551 .
H(28) H(33) 3.096 1_645
H(29) P(2) 2.404 .
H(29) C(3) 3.485 .
H(29) C(4) 3.481 .
H(29) C(8) 3.552 2_767
H(29) C(15) 3.227 1_565
H(29) C(23) 3.132 .
H(29) C(24) 2.967 .
H(29) H(6) 2.892 .
H(29) H(12) 2.753 2_767
H(29) H(13) 3.558 2_767
H(29) H(18) 2.375 1_565
H(29) H(30) 1.551 .
H(29) H(31) 1.551 .
H(29) H(32) 2.292 .
H(30) P(2) 2.406 .
H(30) C(17) 3.124 .
H(30) C(18) 3.433 .
H(30) C(19) 3.312 .
H(30) C(23) 3.518 .
H(30) C(26) 3.581 1_655
H(30) C(27) 3.537 1_655
H(30) H(12) 3.505 2_767
H(30) H(18) 3.596 1_565
H(30) H(21) 3.051 .
H(30) H(21) 3.255 2_676
H(30) H(22) 2.934 .
H(30) H(29) 1.551 .
H(30) H(31) 1.551 .
H(30) H(32) 3.054 .
H(30) H(34) 2.961 1_655
H(30) H(35) 2.869 1_655
H(31) P(2) 2.406 .
H(31) C(3) 3.359 .
H(31) C(4) 3.086 .
H(31) C(8) 3.220 2_767
H(31) C(9) 3.294 2_767
H(31) C(17) 3.514 .
H(31) C(18) 3.541 .
H(31) C(27) 3.489 1_655
H(31) H(6) 2.740 .
H(31) H(8) 3.022 .
H(31) H(12) 2.758 2_767
H(31) H(13) 2.901 2_767
H(31) H(24) 3.279 2_766
H(31) H(25) 3.507 2_766
H(31) H(29) 1.551 .
H(31) H(30) 1.551 .
H(31) H(34) 3.370 1_655
H(31) H(35) 2.828 1_655
H(32) P(2) 2.851 .
H(32) C(14) 3.491 1_565
H(32) C(15) 3.304 1_565
H(32) C(19) 3.406 2_676
H(32) C(23) 2.034 .
H(32) C(25) 2.021 .
H(32) C(26) 3.238 .
H(32) C(28) 3.250 .
H(32) B(2) 2.811 .
H(32) H(10) 3.469 2_667
H(32) H(17) 3.105 1_565
H(32) H(18) 2.747 1_565
H(32) H(22) 2.500 2_676
H(32) H(29) 2.292 .
H(32) H(30) 3.054 .
H(32) H(33) 2.316 .
H(33) C(19) 3.544 2_676
H(33) C(20) 3.345 2_676
H(33) C(23) 3.248 .
H(33) C(24) 2.022 .
H(33) C(26) 2.018 .
H(33) C(27) 3.229 .
H(33) B(1) 3.008 1_465
H(33) H(11) 3.036 2_667
H(33) H(17) 2.971 1_565
H(33) H(22) 3.026 2_676
H(33) H(23) 2.621 2_676
H(33) H(26) 2.402 1_465
H(33) H(27) 3.070 1_465
H(33) H(28) 3.096 1_465
H(33) H(32) 2.316 .
H(33) H(34) 2.315 .
H(34) C(7) 3.594 2_667
H(34) C(8) 3.508 2_667
H(34) C(24) 3.240 .
H(34) C(25) 2.020 .
H(34) C(27) 2.022 .
H(34) C(28) 3.242 .
H(34) B(2) 3.494 1_455
H(34) H(11) 3.305 2_667
H(34) H(12) 3.150 2_667
H(34) H(19) 3.314 1_465
H(34) H(21) 3.299 2_576
H(34) H(26) 3.188 1_465
H(34) H(30) 2.961 1_455
H(34) H(31) 3.370 1_455
H(34) H(33) 2.315 .
H(34) H(35) 2.323 .
H(35) C(19) 3.089 1_455
H(35) C(20) 3.113 1_455
H(35) C(23) 3.261 .
H(35) C(25) 3.231 .
H(35) C(25) 3.584 2_576
H(35) C(26) 2.021 .
H(35) C(28) 2.028 .
H(35) B(2) 3.289 1_455
H(35) H(22) 2.944 1_455
H(35) H(23) 2.972 1_455
H(35) H(25) 2.844 2_666
H(35) H(30) 2.869 1_455
H(35) H(31) 2.828 1_455
H(35) H(34) 2.323 .
H(35) H(36) 2.325 .
H(36) P(2) 2.904 .
H(36) N(2) 3.386 2_666
H(36) C(4) 3.112 .
H(36) C(17) 3.124 .
H(36) C(22) 3.360 2_666
H(36) C(23) 2.038 .
H(36) C(24) 3.248 .
H(36) C(26) 3.238 .
H(36) C(27) 2.027 .
H(36) H(7) 2.526 .
H(36) H(8) 3.391 2_666
H(36) H(20) 2.582 .
H(36) H(21) 3.478 .
H(36) H(23) 3.109 1_455
H(36) H(25) 2.740 2_666
H(36) H(35) 2.325 .

loop_
_geom_torsion_atom_site_label_1
_geom_torsion_atom_site_label_2
_geom_torsion_atom_site_label_3
_geom_torsion_atom_site_label_4
_geom_torsion
C(1) P(1) C(5) C(6) -72.2(2)
C(5) P(1) C(1) C(2) 175.8(2)
C(1) P(1) C(11) C(12) -46.4(2)
C(1) P(1) C(11) C(16) 134.1(2)
C(11) P(1) C(1) C(2) -74.4(2)
B(1) P(1) C(1) C(2) 51.5(2)
C(5) P(1) C(11) C(12) 64.4(2)
C(5) P(1) C(11) C(16) -115.1(2)
C(11) P(1) C(5) C(6) 175.73(18)
B(1) P(1) C(5) C(6) 51.0(2)
B(1) P(1) C(11) C(12) -171.1(2)
B(1) P(1) C(11) C(16) 9.3(2)
C(4) P(2) C(17) C(18) -67.0(2)
C(17) P(2) C(4) C(3) 178.8(2)
C(4) P(2) C(23) C(24) 123.6(2)
C(4) P(2) C(23) C(28) -53.8(2)
C(23) P(2) C(4) C(3) -70.5(2)
B(2) P(2) C(4) C(3) 54.6(2)
C(17) P(2) C(23) C(24) -125.1(2)
C(17) P(2) C(23) C(28) 57.5(2)
C(23) P(2) C(17) C(18) -178.2(2)
B(2) P(2) C(17) C(18) 56.4(3)
B(2) P(2) C(23) C(24) -0.2(3)
B(2) P(2) C(23) C(28) -177.7(2)
C(6) N(1) C(10) C(9) -2.2(5)
C(10) N(1) C(6) C(5) -179.1(2)
C(10) N(1) C(6) C(7) 1.9(4)
C(18) N(2) C(22) C(21) 1.4(5)
C(22) N(2) C(18) C(17) -179.7(2)
C(22) N(2) C(18) C(19) -1.3(4)
P(1) C(1) C(2) C(3) -175.3(2)
C(1) C(2) C(3) C(4) 173.5(2)
C(2) C(3) C(4) P(2) -173.1(2)
P(1) C(5) C(6) N(1) 82.6(2)
P(1) C(5) C(6) C(7) -98.4(3)
N(1) C(6) C(7) C(8) -0.6(5)
C(5) C(6) C(7) C(8) -179.6(3)
C(6) C(7) C(8) C(9) -0.5(5)
C(7) C(8) C(9) C(10) 0.2(5)
C(8) C(9) C(10) N(1) 1.1(6)
P(1) C(11) C(12) C(13) -178.5(2)
P(1) C(11) C(16) C(15) 177.7(2)
C(12) C(11) C(16) C(15) -1.9(4)
C(16) C(11) C(12) C(13) 1.1(4)
C(11) C(12) C(13) C(14) -0.8(5)
C(12) C(13) C(14) C(15) 1.3(5)
C(13) C(14) C(15) C(16) -2.1(5)
C(14) C(15) C(16) C(11) 2.5(5)
P(2) C(17) C(18) N(2) 84.2(3)
P(2) C(17) C(18) C(19) -94.2(3)
N(2) C(18) C(19) C(20) 0.3(5)
C(17) C(18) C(19) C(20) 178.5(3)
C(18) C(19) C(20) C(21) 0.8(5)
C(19) C(20) C(21) C(22) -0.8(6)
C(20) C(21) C(22) N(2) -0.4(5)
P(2) C(23) C(24) C(25) -178.0(2)
P(2) C(23) C(28) C(27) 177.7(2)
C(24) C(23) C(28) C(27) 0.2(4)
C(28) C(23) C(24) C(25) -0.5(4)
C(23) C(24) C(25) C(26) 0.9(5)
C(24) C(25) C(26) C(27) -1.1(6)
C(25) C(26) C(27) C(28) 0.8(6)
C(26) C(27) C(28) C(23) -0.4(5)
